data_7718260
loop_
_publ_author_name
'Wang, Qin'
'Xu, Lingxi'
'Wang, Jilei'
'Yu, Yating'
'Bai, Xu'
'Jiang, Chutian'
'Chen, Qiaoling'
'Xu, Yan'

_publ_section_title
;
 C<sub>2</sub>O<sub>4</sub><sup>2-</sup>-templated [Ln<sub>2</sub>Ni]
 heterometallic compounds for enhanced magnetocaloric effects at low
 fields.
;
_journal_issue 7
_journal_name_full 'Dalton transactions (Cambridge, England : 2003)'
_journal_page_first 2930
_journal_page_last 2936
_journal_paper_doi 10.1039/d4dt03056g
_journal_volume 54
_journal_year 2025
_chemical_formula_sum 'C14 H18 Gd2 N2 Ni O19'
_chemical_formula_weight 891.51
_space_group_crystal_system triclinic
_space_group_IT_number 2
_space_group_name_Hall '-P 1'
_space_group_name_H-M_alt 'P -1'
_atom_sites_solution_hydrogens mixed
_audit_creation_method SHELXL-2018/3
_audit_update_record
;
2024-09-09 deposited with the CCDC.	2025-01-03 downloaded from the CCDC.
;
_cell_angle_alpha 76.0090(10)
_cell_angle_beta 85.7710(10)
_cell_angle_gamma 72.6650(10)
_cell_formula_units_Z 2
_cell_length_a 7.2509(8)
_cell_length_b 10.1658(11)
_cell_length_c 16.9939(18)
_cell_measurement_reflns_used 4421
_cell_measurement_temperature 296(2)
_cell_measurement_theta_max 27.1325
_cell_measurement_theta_min 2.4705
_cell_volume 1160.3(2)
_computing_cell_refinement 'SAINT (Bruker, 2005)'
_computing_data_collection 'APEX2 (Bruker, 2005)'
_computing_data_reduction SAINT
_computing_molecular_graphics SHELXTL
_computing_publication_material SHELXTL
_computing_structure_refinement 'SHELXL-2018/3 (Sheldrick, 2018)'
_computing_structure_solution 'SHELXT 2018/2 (Sheldrick, 2018)'
_diffrn_ambient_temperature 296(2)
_diffrn_measured_fraction_theta_full 0.990
_diffrn_measured_fraction_theta_max 0.881
_diffrn_measurement_device_type 'Bruker Apex2 CCD'
_diffrn_measurement_method '\w scans'
_diffrn_radiation_type MoK\a
_diffrn_radiation_wavelength 0.71073
_diffrn_reflns_av_R_equivalents 0.0613
_diffrn_reflns_av_unetI/netI 0.0626
_diffrn_reflns_Laue_measured_fraction_full 0.990
_diffrn_reflns_Laue_measured_fraction_max 0.881
_diffrn_reflns_limit_h_max 9
_diffrn_reflns_limit_h_min -8
_diffrn_reflns_limit_k_max 12
_diffrn_reflns_limit_k_min -12
_diffrn_reflns_limit_l_max 18
_diffrn_reflns_limit_l_min -21
_diffrn_reflns_number 9129
_diffrn_reflns_point_group_measured_fraction_full 0.990
_diffrn_reflns_point_group_measured_fraction_max 0.881
_diffrn_reflns_theta_full 25.242
_diffrn_reflns_theta_max 27.257
_diffrn_reflns_theta_min 1.235
_exptl_absorpt_coefficient_mu 6.550
_exptl_absorpt_correction_T_max 0.507
_exptl_absorpt_correction_T_min 0.420
_exptl_absorpt_correction_type multi-scan
_exptl_crystal_colour blue
_exptl_crystal_density_diffrn 2.552
_exptl_crystal_description blocky-shaped
_exptl_crystal_F_000 848
_exptl_crystal_size_max 0.160
_exptl_crystal_size_mid 0.140
_exptl_crystal_size_min 0.120
_refine_diff_density_max 1.736
_refine_diff_density_min -1.853
_refine_diff_density_rms 0.247
_refine_ls_extinction_method none
_refine_ls_goodness_of_fit_ref 1.034
_refine_ls_hydrogen_treatment constr
_refine_ls_matrix_type full
_refine_ls_number_parameters 343
_refine_ls_number_reflns 4592
_refine_ls_number_restraints 753
_refine_ls_restrained_S_all 0.996
_refine_ls_R_factor_all 0.0428
_refine_ls_R_factor_gt 0.0360
_refine_ls_shift/su_max 0.001
_refine_ls_shift/su_mean 0.000
_refine_ls_structure_factor_coef Fsqd
_refine_ls_weighting_details 'w=1/[\s^2^(Fo^2^)+(0.0623P)^2^+2.5662P] where P=(Fo^2^+2Fc^2^)/3'
_refine_ls_weighting_scheme calc
_refine_ls_wR_factor_gt 0.1044
_refine_ls_wR_factor_ref 0.1088
_reflns_Friedel_coverage 0.000
_reflns_number_gt 4046
_reflns_number_total 4592
_reflns_threshold_expression 'I > 2\s(I)'
_cod_data_source_file d4dt03056g2.cif
_cod_data_source_block Gd2Ni
_cod_database_code 7718260
_shelx_shelxl_version_number 2018/3
_shelx_space_group_comment
;
The symmetry employed for this shelxl refinement is uniquely defined
by the following loop, which should always be used as a source of
symmetry information in preference to the above space-group names.
They are only intended as comments.
;
_shelx_estimated_absorpt_t_min 0.420
_shelx_estimated_absorpt_t_max 0.507
_exptl_absorpt_special_details '(SADABS; Sheldrick, 2003)'

loop_
_space_group_symop_operation_xyz
'x, y, z'
'-x, -y, -z'

loop_
_atom_site_label
_atom_site_type_symbol
_atom_site_fract_x
_atom_site_fract_y
_atom_site_fract_z
_atom_site_U_iso_or_equiv
_atom_site_adp_type
_atom_site_occupancy
_atom_site_site_symmetry_order
_atom_site_calc_flag
_atom_site_refinement_flags_posn
_atom_site_refinement_flags_adp
_atom_site_refinement_flags_occupancy
_atom_site_disorder_assembly
_atom_site_disorder_group
Gd1 Gd 0.64010(4) 0.22474(3) 0.55478(2) 0.01190(11) Uani 1 1 d . . . . .
Gd2 Gd 0.59359(4) 0.28180(3) 0.92002(2) 0.01491(11) Uani 1 1 d . . . . .
Ni3 Ni -0.19134(11) 0.52529(9) 0.77373(5) 0.01311(18) Uani 1 1 d . . . . .
O7 O 0.3826(7) 0.4117(5) 0.5630(3) 0.0267(11) Uani 1 1 d . U . . .
O8 O 0.1814(6) 0.6263(5) 0.5210(3) 0.0190(9) Uani 1 1 d . U . . .
O9 O -0.4542(8) 0.1506(6) 0.8248(3) 0.0311(11) Uani 1 1 d . U . . .
O10 O 0.2772(7) -0.0348(5) 1.0116(3) 0.0253(11) Uani 1 1 d . U . . .
O11 O -0.2560(7) 0.3296(5) 0.6548(3) 0.0237(9) Uani 1 1 d . U . . .
O14 O -0.4353(7) 0.1261(5) 0.6967(3) 0.0234(10) Uani 1 1 d . U . . .
O15 O 0.7365(6) 0.0072(5) 0.5056(3) 0.0215(10) Uani 1 1 d . U . . .
O16 O -0.2602(7) 0.3398(5) 0.7848(3) 0.0210(9) Uani 1 1 d . U . . .
O17 O 0.3464(6) 0.1710(5) 0.9710(3) 0.0233(10) Uani 1 1 d . U . . .
O18 O 0.6182(6) -0.1155(5) 0.4396(3) 0.0195(10) Uani 1 1 d . U . . .
O1W O 1.1714(12) 0.0930(11) 0.7346(5) 0.089(3) Uani 1 1 d D U . . .
H1WB H 1.204284 0.029516 0.700755 0.133 Uiso 1 1 d DR U . . .
H1WA H 1.076231 0.158814 0.703521 0.133 Uiso 1 1 d DR U . . .
O2W O 0.9323(8) 0.2233(7) 0.9462(4) 0.0475(17) Uani 1 1 d . . . . .
O3W O 0.9641(6) 0.0879(5) 0.5988(3) 0.0251(11) Uani 1 1 d . U . . .
N1 N -0.1509(8) 0.6975(6) 0.8050(4) 0.0232(11) Uani 1 1 d . U . . .
N2 N -0.0501(8) 0.5874(6) 0.6631(3) 0.0182(10) Uani 1 1 d . U . . .
C1 C 0.1424(10) 0.4970(8) 0.8556(4) 0.0256(13) Uani 1 1 d . U . . .
C2 C 0.0225(10) 0.6479(8) 0.8574(5) 0.0287(13) Uani 1 1 d . U . . .
H2A H -0.017744 0.651622 0.912730 0.034 Uiso 1 1 calc R U . . .
H2B H 0.102100 0.711207 0.839544 0.034 Uiso 1 1 calc R U . . .
C3 C -0.2020(9) 0.6339(8) 0.5989(4) 0.0236(12) Uani 1 1 d . U . . .
H3A H -0.182919 0.559912 0.569663 0.028 Uiso 1 1 calc R U . . .
H3B H -0.186740 0.717826 0.560585 0.028 Uiso 1 1 calc R U . . .
C4 C -0.4072(9) 0.6667(7) 0.6330(4) 0.0195(11) Uani 1 1 d . U . . .
C5 C -0.1233(10) 0.7933(7) 0.7270(4) 0.0211(12) Uani 1 1 d . U . . .
H5A H -0.071045 0.865114 0.737064 0.025 Uiso 1 1 calc R U . . .
H5B H -0.246693 0.840440 0.699898 0.025 Uiso 1 1 calc R U . . .
C6 C 0.0146(10) 0.7085(7) 0.6731(4) 0.0210(11) Uani 1 1 d . U . . .
H6A H 0.022226 0.769943 0.620344 0.025 Uiso 1 1 calc R U . . .
H6B H 0.142682 0.672803 0.696890 0.025 Uiso 1 1 calc R U . . .
C7 C -0.3310(10) 0.7554(7) 0.8488(4) 0.0224(12) Uani 1 1 d . U . . .
H7A H -0.429857 0.815977 0.809821 0.027 Uiso 1 1 calc R U . . .
H7B H -0.306127 0.812285 0.882785 0.027 Uiso 1 1 calc R U . . .
C8 C -0.4034(9) 0.6357(7) 0.9013(4) 0.0190(12) Uani 1 1 d . U . . .
C9 C 0.1131(10) 0.4714(7) 0.6447(4) 0.0220(12) Uani 1 1 d . U . . .
H9A H 0.062562 0.396330 0.638249 0.026 Uiso 1 1 calc R U . . .
H9B H 0.199015 0.433372 0.691092 0.026 Uiso 1 1 calc R U . . .
C10 C 0.2322(9) 0.5102(7) 0.5693(4) 0.0158(12) Uani 1 1 d . U . . .
C11 C -0.4044(9) 0.1793(7) 0.7523(4) 0.0192(13) Uani 1 1 d . U . . .
C12 C -0.2963(9) 0.2937(7) 0.7267(4) 0.0181(12) Uani 1 1 d . U . . .
C13 C 0.3906(9) 0.0391(7) 0.9946(4) 0.0191(13) Uani 1 1 d . U . . .
C14 C 0.6023(8) -0.0298(7) 0.4834(4) 0.0156(13) Uani 1 1 d . U . . .
O1 O 0.3109(8) 0.4575(6) 0.8803(4) 0.0417(13) Uani 1 1 d . U . . .
O2 O 0.0637(7) 0.4193(5) 0.8316(3) 0.0242(9) Uani 1 1 d . U . . .
O3 O -0.5265(7) 0.6665(5) 0.9546(3) 0.0244(10) Uani 1 1 d . U . . .
O4 O -0.3356(7) 0.5144(5) 0.8867(3) 0.0211(9) Uani 1 1 d . U . . .
O5 O -0.5414(6) 0.7202(5) 0.5825(3) 0.0245(10) Uani 1 1 d . U . . .
O6 O -0.4330(7) 0.6357(5) 0.7082(3) 0.0249(9) Uani 1 1 d . U . . .

loop_
_atom_site_aniso_label
_atom_site_aniso_U_11
_atom_site_aniso_U_22
_atom_site_aniso_U_33
_atom_site_aniso_U_23
_atom_site_aniso_U_13
_atom_site_aniso_U_12
Gd1 0.01236(17) 0.01310(18) 0.01081(17) -0.00324(12) 0.00120(11) -0.00443(12)
Gd2 0.01958(18) 0.01685(19) 0.01052(18) -0.00121(13) 0.00112(12) -0.01040(13)
Ni3 0.0146(4) 0.0144(4) 0.0103(4) -0.0005(3) 0.0008(3) -0.0061(3)
O7 0.024(2) 0.022(2) 0.030(2) -0.006(2) 0.0088(19) -0.0022(19)
O8 0.022(2) 0.016(2) 0.018(2) -0.0032(17) 0.0046(17) -0.0061(17)
O9 0.049(3) 0.038(3) 0.018(2) -0.008(2) 0.004(2) -0.029(2)
O10 0.022(2) 0.021(2) 0.036(3) -0.001(2) 0.002(2) -0.0151(19)
O11 0.033(2) 0.029(2) 0.0156(19) -0.0058(17) 0.0045(17) -0.0187(18)
O14 0.036(2) 0.026(2) 0.016(2) -0.0078(18) 0.0011(18) -0.0182(19)
O15 0.015(2) 0.024(2) 0.028(3) -0.012(2) -0.0036(18) -0.0039(18)
O16 0.0274(19) 0.025(2) 0.0172(19) -0.0071(17) 0.0016(16) -0.0160(17)
O17 0.019(2) 0.022(2) 0.030(2) -0.0021(19) 0.0009(18) -0.0103(18)
O18 0.020(2) 0.025(2) 0.019(2) -0.0118(19) 0.0043(18) -0.0107(19)
O1W 0.070(5) 0.127(8) 0.079(6) -0.016(5) -0.006(4) -0.049(5)
O2W 0.030(3) 0.046(4) 0.056(4) 0.024(3) -0.014(3) -0.020(3)
O3W 0.015(2) 0.031(3) 0.030(3) -0.009(2) -0.0004(19) -0.006(2)
N1 0.025(2) 0.023(2) 0.021(2) -0.0021(18) 0.0017(18) -0.0090(18)
N2 0.0212(19) 0.0176(19) 0.0177(19) -0.0050(17) 0.0053(17) -0.0089(16)
C1 0.024(2) 0.027(2) 0.025(2) 0.004(2) -0.007(2) -0.012(2)
C2 0.031(2) 0.029(3) 0.026(3) -0.001(2) -0.004(2) -0.012(2)
C3 0.023(2) 0.025(2) 0.021(2) -0.002(2) 0.000(2) -0.007(2)
C4 0.023(2) 0.020(2) 0.018(2) -0.003(2) 0.002(2) -0.012(2)
C5 0.024(2) 0.018(2) 0.022(2) -0.002(2) 0.004(2) -0.010(2)
C6 0.026(2) 0.018(2) 0.022(2) -0.003(2) 0.004(2) -0.0128(19)
C7 0.029(2) 0.019(2) 0.021(2) -0.008(2) 0.009(2) -0.009(2)
C8 0.026(2) 0.018(2) 0.016(2) -0.006(2) 0.002(2) -0.009(2)
C9 0.025(2) 0.020(2) 0.020(2) 0.000(2) 0.006(2) -0.010(2)
C10 0.017(2) 0.018(3) 0.015(3) -0.007(2) 0.003(2) -0.007(2)
C11 0.025(3) 0.020(3) 0.016(3) -0.004(2) 0.000(2) -0.012(2)
C12 0.022(2) 0.021(3) 0.016(2) -0.008(2) 0.002(2) -0.011(2)
C13 0.018(3) 0.019(3) 0.022(3) -0.004(3) 0.003(2) -0.010(3)
C14 0.016(3) 0.014(3) 0.016(3) -0.004(2) -0.001(2) -0.002(2)
O1 0.029(2) 0.037(3) 0.053(3) 0.011(2) -0.015(2) -0.014(2)
O2 0.0237(18) 0.0224(19) 0.026(2) 0.0016(17) -0.0054(17) -0.0110(16)
O3 0.029(2) 0.028(2) 0.017(2) -0.0071(19) 0.0103(18) -0.010(2)
O4 0.028(2) 0.020(2) 0.018(2) -0.0057(17) 0.0070(17) -0.0117(17)
O5 0.021(2) 0.032(3) 0.017(2) 0.0011(19) -0.0050(17) -0.0067(19)
O6 0.0218(18) 0.033(2) 0.0176(18) -0.0010(17) -0.0006(16) -0.0076(17)

loop_
_atom_type_symbol
_atom_type_description
_atom_type_scat_dispersion_real
_atom_type_scat_dispersion_imag
_atom_type_scat_source
C C 0.0033 0.0016 'International Tables Vol C Tables 4.2.6.8 and 6.1.1.4'
Gd Gd -0.1653 3.9035 'International Tables Vol C Tables 4.2.6.8 and 6.1.1.4'
N N 0.0061 0.0033 'International Tables Vol C Tables 4.2.6.8 and 6.1.1.4'
Ni Ni 0.3393 1.1124 'International Tables Vol C Tables 4.2.6.8 and 6.1.1.4'
O O 0.0106 0.0060 'International Tables Vol C Tables 4.2.6.8 and 6.1.1.4'
H H 0.0000 0.0000 'International Tables Vol C Tables 4.2.6.8 and 6.1.1.4'

loop_
_geom_angle_atom_site_label_1
_geom_angle_atom_site_label_2
_geom_angle_atom_site_label_3
_geom_angle
_geom_angle_site_symmetry_1
_geom_angle_site_symmetry_3
_geom_angle_publ_flag
O7 Gd1 O8 91.91(16) . 2_666 ?
O7 Gd1 O5 83.39(17) . 2_566 ?
O8 Gd1 O5 73.10(16) 2_666 2_566 ?
O7 Gd1 O3W 147.69(18) . . ?
O8 Gd1 O3W 79.42(16) 2_666 . ?
O5 Gd1 O3W 122.45(16) 2_566 . ?
O7 Gd1 O18 80.24(17) . 2_656 ?
O8 Gd1 O18 149.00(16) 2_666 2_656 ?
O5 Gd1 O18 76.21(16) 2_566 2_656 ?
O3W Gd1 O18 121.94(17) . 2_656 ?
O7 Gd1 O15 141.86(17) . . ?
O8 Gd1 O15 106.77(16) 2_666 . ?
O5 Gd1 O15 71.31(16) 2_566 . ?
O3W Gd1 O15 69.87(16) . . ?
O18 Gd1 O15 66.53(15) 2_656 . ?
O7 Gd1 O14 85.49(17) . 1_655 ?
O8 Gd1 O14 140.21(16) 2_666 1_655 ?
O5 Gd1 O14 145.27(17) 2_566 1_655 ?
O3W Gd1 O14 81.92(16) . 1_655 ?
O18 Gd1 O14 69.51(15) 2_656 1_655 ?
O15 Gd1 O14 99.17(16) . 1_655 ?
O7 Gd1 O11 76.74(18) . 1_655 ?
O8 Gd1 O11 74.86(16) 2_666 1_655 ?
O5 Gd1 O11 141.42(17) 2_566 1_655 ?
O3W Gd1 O11 70.95(16) . 1_655 ?
O18 Gd1 O11 130.83(15) 2_656 1_655 ?
O15 Gd1 O11 139.64(15) . 1_655 ?
O14 Gd1 O11 65.88(16) 1_655 1_655 ?
O1 Gd2 O3 85.1(2) . 2_567 ?
O1 Gd2 O17 76.04(18) . . ?
O3 Gd2 O17 77.14(17) 2_567 . ?
O1 Gd2 O2W 147.1(2) . . ?
O3 Gd2 O2W 89.7(2) 2_567 . ?
O17 Gd2 O2W 134.20(18) . . ?
O1 Gd2 O10 143.26(18) . 2_657 ?
O3 Gd2 O10 88.23(17) 2_567 2_657 ?
O17 Gd2 O10 67.25(16) . 2_657 ?
O2W Gd2 O10 68.70(18) . 2_657 ?
O1 Gd2 O9 91.7(2) . 1_655 ?
O3 Gd2 O9 147.72(18) 2_567 1_655 ?
O17 Gd2 O9 70.94(17) . 1_655 ?
O2W Gd2 O9 109.1(2) . 1_655 ?
O10 Gd2 O9 75.32(18) 2_657 1_655 ?
O1 Gd2 O16 91.60(19) . 1_655 ?
O3 Gd2 O16 146.87(17) 2_567 1_655 ?
O17 Gd2 O16 133.90(16) . 1_655 ?
O2W Gd2 O16 75.47(18) . 1_655 ?
O10 Gd2 O16 112.52(16) 2_657 1_655 ?
O9 Gd2 O16 65.17(16) 1_655 1_655 ?
O1 Gd2 O4 71.56(18) . 1_655 ?
O3 Gd2 O4 82.27(16) 2_567 1_655 ?
O17 Gd2 O4 142.79(15) . 1_655 ?
O2W Gd2 O4 75.53(19) . 1_655 ?
O10 Gd2 O4 142.99(16) 2_657 1_655 ?
O9 Gd2 O4 127.04(16) 1_655 1_655 ?
O16 Gd2 O4 65.53(15) 1_655 1_655 ?
O6 Ni3 O2 175.4(2) . . ?
O6 Ni3 N1 95.2(2) . . ?
O2 Ni3 N1 84.2(2) . . ?
O6 Ni3 O16 90.8(2) . . ?
O2 Ni3 O16 91.28(19) . . ?
N1 Ni3 O16 159.6(2) . . ?
O6 Ni3 O4 94.46(19) . . ?
O2 Ni3 O4 89.90(19) . . ?
N1 Ni3 O4 79.8(2) . . ?
O16 Ni3 O4 80.31(18) . . ?
O6 Ni3 N2 83.3(2) . . ?
O2 Ni3 N2 92.1(2) . . ?
N1 Ni3 N2 86.3(2) . . ?
O16 Ni3 N2 113.8(2) . . ?
O4 Ni3 N2 165.7(2) . . ?
C10 O7 Gd1 176.1(5) . . ?
C10 O8 Gd1 131.8(4) . 2_666 ?
C11 O9 Gd2 121.3(5) . 1_455 ?
C13 O10 Gd2 118.0(4) . 2_657 ?
C12 O11 Gd1 119.3(4) . 1_455 ?
C11 O14 Gd1 119.9(4) . 1_455 ?
C14 O15 Gd1 116.1(4) . . ?
C12 O16 Ni3 125.5(4) . . ?
C12 O16 Gd2 121.0(4) . 1_455 ?
Ni3 O16 Gd2 108.17(19) . 1_455 ?
C13 O17 Gd2 119.4(4) . . ?
C14 O18 Gd1 117.6(4) . 2_656 ?
H1WB O1W H1WA 97.0 . . ?
C5 N1 C2 112.0(6) . . ?
C5 N1 C7 113.9(5) . . ?
C2 N1 C7 112.4(6) . . ?
C5 N1 Ni3 105.1(5) . . ?
C2 N1 Ni3 108.2(4) . . ?
C7 N1 Ni3 104.6(4) . . ?
C9 N2 C6 111.9(5) . . ?
C9 N2 C3 110.0(5) . . ?
C6 N2 C3 111.4(5) . . ?
C9 N2 Ni3 112.9(4) . . ?
C6 N2 Ni3 105.0(4) . . ?
C3 N2 Ni3 105.4(4) . . ?
O1 C1 O2 123.9(7) . . ?
O1 C1 C2 117.6(7) . . ?
O2 C1 C2 118.6(6) . . ?
N1 C2 C1 112.4(6) . . ?
N1 C2 H2A 109.1 . . ?
C1 C2 H2A 109.1 . . ?
N1 C2 H2B 109.1 . . ?
C1 C2 H2B 109.1 . . ?
H2A C2 H2B 107.9 . . ?
N2 C3 C4 113.1(5) . . ?
N2 C3 H3A 109.0 . . ?
C4 C3 H3A 109.0 . . ?
N2 C3 H3B 109.0 . . ?
C4 C3 H3B 109.0 . . ?
H3A C3 H3B 107.8 . . ?
O5 C4 O6 123.8(6) . . ?
O5 C4 C3 116.6(6) . . ?
O6 C4 C3 119.5(6) . . ?
N1 C5 C6 109.8(6) . . ?
N1 C5 H5A 109.7 . . ?
C6 C5 H5A 109.7 . . ?
N1 C5 H5B 109.7 . . ?
C6 C5 H5B 109.7 . . ?
H5A C5 H5B 108.2 . . ?
N2 C6 C5 111.4(5) . . ?
N2 C6 H6A 109.3 . . ?
C5 C6 H6A 109.3 . . ?
N2 C6 H6B 109.3 . . ?
C5 C6 H6B 109.3 . . ?
H6A C6 H6B 108.0 . . ?
N1 C7 C8 110.8(5) . . ?
N1 C7 H7A 109.5 . . ?
C8 C7 H7A 109.5 . . ?
N1 C7 H7B 109.5 . . ?
C8 C7 H7B 109.5 . . ?
H7A C7 H7B 108.1 . . ?
O3 C8 O4 125.5(6) . . ?
O3 C8 C7 117.3(6) . . ?
O4 C8 C7 117.3(6) . . ?
N2 C9 C10 116.2(5) . . ?
N2 C9 H9A 108.2 . . ?
C10 C9 H9A 108.2 . . ?
N2 C9 H9B 108.2 . . ?
C10 C9 H9B 108.2 . . ?
H9A C9 H9B 107.4 . . ?
O8 C10 O7 125.3(6) . . ?
O8 C10 C9 122.0(5) . . ?
O7 C10 C9 112.7(6) . . ?
O9 C11 O14 126.6(7) . . ?
O9 C11 C12 117.5(6) . . ?
O14 C11 C12 115.9(6) . . ?
O11 C12 O16 127.4(7) . . ?
O11 C12 C11 118.6(6) . . ?
O16 C12 C11 114.0(6) . . ?
O10 C13 O17 126.8(6) . . ?
O10 C13 C13 117.1(7) . 2_657 ?
O17 C13 C13 116.1(7) . 2_657 ?
O18 C14 O15 126.4(6) . . ?
O18 C14 C14 116.2(7) . 2_656 ?
O15 C14 C14 117.3(7) . 2_656 ?
C1 O1 Gd2 150.9(6) . . ?
C1 O2 Ni3 114.0(4) . . ?
C8 O3 Gd2 148.3(5) . 2_567 ?
C8 O4 Ni3 111.2(4) . . ?
C8 O4 Gd2 138.8(4) . 1_455 ?
Ni3 O4 Gd2 105.55(18) . 1_455 ?
C4 O5 Gd1 147.9(4) . 2_566 ?
C4 O6 Ni3 114.9(4) . . ?

loop_
_geom_bond_atom_site_label_1
_geom_bond_atom_site_label_2
_geom_bond_distance
_geom_bond_site_symmetry_2
_geom_bond_publ_flag
Gd1 O7 2.257(4) . ?
Gd1 O8 2.367(5) 2_666 ?
Gd1 O5 2.376(5) 2_566 ?
Gd1 O3W 2.413(5) . ?
Gd1 O18 2.432(5) 2_656 ?
Gd1 O15 2.442(5) . ?
Gd1 O14 2.467(5) 1_655 ?
Gd1 O11 2.476(5) 1_655 ?
Gd2 O1 2.299(5) . ?
Gd2 O3 2.299(4) 2_567 ?
Gd2 O17 2.394(5) . ?
Gd2 O2W 2.397(5) . ?
Gd2 O10 2.425(5) 2_657 ?
Gd2 O9 2.434(5) 1_655 ?
Gd2 O16 2.472(5) 1_655 ?
Gd2 O4 2.492(5) 1_655 ?
Ni3 O6 2.020(5) . ?
Ni3 O2 2.029(5) . ?
Ni3 N1 2.052(6) . ?
Ni3 O16 2.053(5) . ?
Ni3 O4 2.112(4) . ?
Ni3 N2 2.123(5) . ?
O7 C10 1.260(7) . ?
O8 C10 1.233(8) . ?
O9 C11 1.247(8) . ?
O10 C13 1.246(8) . ?
O11 C12 1.228(8) . ?
O14 C11 1.259(8) . ?
O15 C14 1.253(8) . ?
O16 C12 1.264(8) . ?
O17 C13 1.251(8) . ?
O18 C14 1.252(8) . ?
O1W H1WB 0.9337 . ?
O1W H1WA 0.9004 . ?
N1 C5 1.483(9) . ?
N1 C2 1.483(9) . ?
N1 C7 1.488(8) . ?
N2 C9 1.478(8) . ?
N2 C6 1.490(9) . ?
N2 C3 1.499(9) . ?
C1 O1 1.238(8) . ?
C1 O2 1.255(8) . ?
C1 C2 1.528(10) . ?
C2 H2A 0.9700 . ?
C2 H2B 0.9700 . ?
C3 C4 1.527(9) . ?
C3 H3A 0.9700 . ?
C3 H3B 0.9700 . ?
C4 O5 1.249(8) . ?
C4 O6 1.255(8) . ?
C5 C6 1.521(9) . ?
C5 H5A 0.9700 . ?
C5 H5B 0.9700 . ?
C6 H6A 0.9700 . ?
C6 H6B 0.9700 . ?
C7 C8 1.529(9) . ?
C7 H7A 0.9700 . ?
C7 H7B 0.9700 . ?
C8 O3 1.252(8) . ?
C8 O4 1.261(8) . ?
C9 C10 1.529(9) . ?
C9 H9A 0.9700 . ?
C9 H9B 0.9700 . ?
C11 C12 1.551(10) . ?
C13 C13 1.551(12) 2_657 ?
C14 C14 1.546(11) 2_656 ?

loop_
_geom_torsion_atom_site_label_1
_geom_torsion_atom_site_label_2
_geom_torsion_atom_site_label_3
_geom_torsion_atom_site_label_4
_geom_torsion
_geom_torsion_site_symmetry_1
_geom_torsion_site_symmetry_2
_geom_torsion_site_symmetry_3
_geom_torsion_site_symmetry_4
_geom_torsion_publ_flag
C5 N1 C2 C1 -101.8(7) . . . . ?
C7 N1 C2 C1 128.6(6) . . . . ?
Ni3 N1 C2 C1 13.6(7) . . . . ?
O1 C1 C2 N1 162.8(7) . . . . ?
O2 C1 C2 N1 -19.3(10) . . . . ?
C9 N2 C3 C4 140.2(6) . . . . ?
C6 N2 C3 C4 -95.2(7) . . . . ?
Ni3 N2 C3 C4 18.2(7) . . . . ?
N2 C3 C4 O5 172.7(6) . . . . ?
N2 C3 C4 O6 -9.3(9) . . . . ?
C2 N1 C5 C6 72.4(8) . . . . ?
C7 N1 C5 C6 -158.7(6) . . . . ?
Ni3 N1 C5 C6 -44.9(6) . . . . ?
C9 N2 C6 C5 -154.3(6) . . . . ?
C3 N2 C6 C5 82.0(7) . . . . ?
Ni3 N2 C6 C5 -31.6(6) . . . . ?
N1 C5 C6 N2 53.5(8) . . . . ?
C5 N1 C7 C8 151.7(6) . . . . ?
C2 N1 C7 C8 -79.6(7) . . . . ?
Ni3 N1 C7 C8 37.6(6) . . . . ?
N1 C7 C8 O3 164.4(6) . . . . ?
N1 C7 C8 O4 -16.3(9) . . . . ?
C6 N2 C9 C10 -57.4(8) . . . . ?
C3 N2 C9 C10 67.0(8) . . . . ?
Ni3 N2 C9 C10 -175.5(5) . . . . ?
Gd1 O8 C10 O7 -37.2(10) 2_666 . . . ?
Gd1 O8 C10 C9 143.2(5) 2_666 . . . ?
N2 C9 C10 O8 -8.9(10) . . . . ?
N2 C9 C10 O7 171.5(6) . . . . ?
Gd2 O9 C11 O14 -174.2(5) 1_455 . . . ?
Gd2 O9 C11 C12 4.7(8) 1_455 . . . ?
Gd1 O14 C11 O9 171.7(5) 1_455 . . . ?
Gd1 O14 C11 C12 -7.1(7) 1_455 . . . ?
Gd1 O11 C12 O16 -177.5(5) 1_455 . . . ?
Gd1 O11 C12 C11 2.3(8) 1_455 . . . ?
Ni3 O16 C12 O11 18.0(10) . . . . ?
Gd2 O16 C12 O11 169.1(5) 1_455 . . . ?
Ni3 O16 C12 C11 -161.8(4) . . . . ?
Gd2 O16 C12 C11 -10.8(7) 1_455 . . . ?
O9 C11 C12 O11 -175.8(6) . . . . ?
O14 C11 C12 O11 3.2(9) . . . . ?
O9 C11 C12 O16 4.1(9) . . . . ?
O14 C11 C12 O16 -176.9(6) . . . . ?
Gd2 O10 C13 O17 -168.4(6) 2_657 . . . ?
Gd2 O10 C13 C13 10.2(10) 2_657 . . 2_657 ?
Gd2 O17 C13 O10 -169.0(6) . . . . ?
Gd2 O17 C13 C13 12.4(10) . . . 2_657 ?
Gd1 O18 C14 O15 159.5(5) 2_656 . . . ?
Gd1 O18 C14 C14 -17.2(9) 2_656 . . 2_656 ?
Gd1 O15 C14 O18 162.1(5) . . . . ?
Gd1 O15 C14 C14 -21.2(9) . . . 2_656 ?
O2 C1 O1 Gd2 -9.2(17) . . . . ?
C2 C1 O1 Gd2 168.5(8) . . . . ?
O1 C1 O2 Ni3 -168.0(6) . . . . ?
C2 C1 O2 Ni3 14.2(8) . . . . ?
O4 C8 O3 Gd2 104.4(10) . . . 2_567 ?
C7 C8 O3 Gd2 -76.3(10) . . . 2_567 ?
O3 C8 O4 Ni3 165.1(6) . . . . ?
C7 C8 O4 Ni3 -14.1(7) . . . . ?
O3 C8 O4 Gd2 13.4(11) . . . 1_455 ?
C7 C8 O4 Gd2 -165.8(5) . . . 1_455 ?
O6 C4 O5 Gd1 -164.6(6) . . . 2_566 ?
C3 C4 O5 Gd1 13.3(12) . . . 2_566 ?
O5 C4 O6 Ni3 171.6(5) . . . . ?
C3 C4 O6 Ni3 -6.2(8) . . . . ?
